data_7157810
loop_
_publ_author_name
'Ichikawa, Yuki'
'Hiramatsu, Michiaki'
'Mita, Yusuke'
'Makishima, Makoto'
'Matsumoto, Yotaro'
'Masumoto, Yui'
'Muranaka, Atsuya'
'Uchiyama, Masanobu'
'Hashimoto, Yuichi'
'Ishikawa, Minoru'

_publ_section_title
;
 <i>meta</i>-Non-flat substituents: a novel molecular design to improve
 aqueous solubility in small molecule drug discovery.
;
_journal_issue 2
_journal_name_full 'Organic &amp; biomolecular chemistry'
_journal_page_first 446
_journal_page_last 456
_journal_paper_doi 10.1039/d0ob02083d
_journal_volume 19
_journal_year 2021
_chemical_formula_moiety 'C6 H8 N2'
_chemical_formula_sum 'C6 H8 N2'
_chemical_formula_weight 108.14
_chemical_melting_point 374
_chemical_name_systematic 1,2-Phenylenediamine
_chemical_properties_physical Light-sensitive
_space_group_crystal_system monoclinic
_space_group_IT_number 14
_space_group_name_Hall '-P 2ybc'
_space_group_name_H-M_alt 'P 1 21/c 1'
_atom_sites_solution_hydrogens difmap
_atom_sites_solution_primary direct
_atom_sites_solution_secondary direct
_audit_creation_method SHELXL-2014
_audit_update_record
;
2018-03-08 deposited with the CCDC.	2020-11-27 downloaded from the CCDC.
;
_cell_angle_alpha 90
_cell_angle_beta 100.344(5)
_cell_angle_gamma 90
_cell_formula_units_Z 4
_cell_length_a 10.1687(11)
_cell_length_b 7.4132(13)
_cell_length_c 7.6623(15)
_cell_measurement_reflns_used 15333
_cell_measurement_temperature 90
_cell_measurement_theta_max 31.179
_cell_measurement_theta_min 2.036
_cell_volume 568.22(16)
_computing_cell_refinement HKL2000
_computing_data_collection CrystalClear
_computing_data_reduction HKL2000
_computing_molecular_graphics SV
_computing_publication_material 'SHELXL-2014 (Sheldrick, 2014)'
_computing_structure_refinement 'SHELXL-2014 (Sheldrick, 2014)'
_computing_structure_solution SIR2011
_diffrn_ambient_temperature 90
_diffrn_detector_area_resol_mean 7.31
_diffrn_measured_fraction_theta_full 1.000
_diffrn_measured_fraction_theta_max 0.998
_diffrn_measurement_device_type 'Rigaku AFC-8 with Saturn70 CCD'
_diffrn_measurement_method \w-scan
_diffrn_radiation_type MoK\a
_diffrn_radiation_wavelength 0.71073
_diffrn_reflns_av_R_equivalents 0.0639
_diffrn_reflns_av_unetI/netI 0.0359
_diffrn_reflns_Laue_measured_fraction_full 1.000
_diffrn_reflns_Laue_measured_fraction_max 0.998
_diffrn_reflns_limit_h_max 14
_diffrn_reflns_limit_h_min -14
_diffrn_reflns_limit_k_max 10
_diffrn_reflns_limit_k_min -10
_diffrn_reflns_limit_l_max 11
_diffrn_reflns_limit_l_min -11
_diffrn_reflns_number 14662
_diffrn_reflns_point_group_measured_fraction_full 1.000
_diffrn_reflns_point_group_measured_fraction_max 0.998
_diffrn_reflns_theta_full 25.242
_diffrn_reflns_theta_max 31.179
_diffrn_reflns_theta_min 2.036
_diffrn_source 'Fine-focus rotating anode'
_exptl_absorpt_coefficient_mu 0.080
_exptl_absorpt_correction_type none
_exptl_crystal_colour colourless
_exptl_crystal_density_diffrn 1.264
_exptl_crystal_description plate
_exptl_crystal_F_000 232
_exptl_crystal_recrystallization_method 'Re-crystallisation from solvent'
_exptl_crystal_size_max 0.13
_exptl_crystal_size_mid 0.09
_exptl_crystal_size_min 0.03
_refine_diff_density_max 0.338
_refine_diff_density_min -0.198
_refine_diff_density_rms 0.048
_refine_ls_extinction_method none
_refine_ls_goodness_of_fit_ref 1.049
_refine_ls_hydrogen_treatment mixed
_refine_ls_matrix_type full
_refine_ls_number_parameters 89
_refine_ls_number_reflns 1838
_refine_ls_number_restraints 0
_refine_ls_restrained_S_all 1.049
_refine_ls_R_factor_all 0.0705
_refine_ls_R_factor_gt 0.0483
_refine_ls_shift/su_max 0.000
_refine_ls_shift/su_mean 0.000
_refine_ls_structure_factor_coef Fsqd
_refine_ls_weighting_details 'w=1/[\s^2^(Fo^2^)+(0.0744P)^2^+0.0414P] where P=(Fo^2^+2Fc^2^)/3'
_refine_ls_weighting_scheme calc
_refine_ls_wR_factor_gt 0.1239
_refine_ls_wR_factor_ref 0.1347
_reflns_Friedel_coverage 0.000
_reflns_number_gt 1323
_reflns_number_total 1838
_reflns_threshold_expression 'I > 2\s(I)'
_cod_data_source_file d0ob02083d2.cif
_cod_data_source_block YM674
_cod_depositor_comments 'Adding full bibliography for 7157808--7157819.cif.'
_cod_original_sg_symbol_H-M 'P 21/c'
_cod_database_code 7157810
_shelx_space_group_comment
;
The symmetry employed for this shelxl refinement is uniquely defined
by the following loop, which should always be used as a source of
symmetry information in preference to the above space-group names.
They are only intended as comments.
;
_shelx_estimated_absorpt_t_min 0.990
_shelx_estimated_absorpt_t_max 0.998
_shelxl_version_number 2014-3

loop_
_space_group_symop_operation_xyz
'x, y, z'
'-x, y+1/2, -z+1/2'
'-x, -y, -z'
'x, -y-1/2, z-1/2'

loop_
_atom_site_label
_atom_site_type_symbol
_atom_site_fract_x
_atom_site_fract_y
_atom_site_fract_z
_atom_site_U_iso_or_equiv
_atom_site_adp_type
_atom_site_occupancy
_atom_site_site_symmetry_order
_atom_site_calc_flag
_atom_site_refinement_flags_posn
_atom_site_refinement_flags_adp
_atom_site_refinement_flags_occupancy
_atom_site_disorder_assembly
_atom_site_disorder_group
N1 N 0.00448(10) 0.45881(13) 0.26297(13) 0.0246(2) Uani 1 1 d . . . . .
H1A H -0.0501(15) 0.400(2) 0.173(2) 0.038(4) Uiso 1 1 d . . . . .
H1B H -0.0265(14) 0.572(2) 0.275(2) 0.039(4) Uiso 1 1 d . . . . .
N2 N 0.17867(10) 0.68688(13) 0.47481(13) 0.0255(2) Uani 1 1 d . . . . .
H2A H 0.1180(15) 0.635(2) 0.536(2) 0.040(4) Uiso 1 1 d . . . . .
H2B H 0.2443(16) 0.743(2) 0.548(2) 0.039(4) Uiso 1 1 d . . . . .
C1 C 0.13917(11) 0.46212(14) 0.24267(14) 0.0222(2) Uani 1 1 d . . . . .
C2 C 0.22866(11) 0.57414(13) 0.35477(14) 0.0225(2) Uani 1 1 d . . . . .
C3 C 0.36150(11) 0.57928(14) 0.33571(15) 0.0251(3) Uani 1 1 d . . . . .
H3 H 0.4220 0.6561 0.4102 0.030 Uiso 1 1 calc R U . . .
C4 C 0.40759(12) 0.47390(16) 0.20936(16) 0.0287(3) Uani 1 1 d . . . . .
H4 H 0.4988 0.4798 0.1968 0.034 Uiso 1 1 calc R U . . .
C5 C 0.32016(12) 0.36018(15) 0.10178(15) 0.0282(3) Uani 1 1 d . . . . .
H5 H 0.3515 0.2863 0.0166 0.034 Uiso 1 1 calc R U . . .
C6 C 0.18694(11) 0.35447(14) 0.11873(14) 0.0245(3) Uani 1 1 d . . . . .
H6 H 0.1273 0.2761 0.0449 0.029 Uiso 1 1 calc R U . . .

loop_
_atom_site_aniso_label
_atom_site_aniso_U_11
_atom_site_aniso_U_22
_atom_site_aniso_U_33
_atom_site_aniso_U_23
_atom_site_aniso_U_13
_atom_site_aniso_U_12
N1 0.0260(5) 0.0209(5) 0.0271(5) -0.0022(4) 0.0056(4) -0.0011(4)
N2 0.0301(5) 0.0219(5) 0.0250(5) -0.0028(4) 0.0060(4) -0.0013(4)
C1 0.0268(5) 0.0172(5) 0.0229(5) 0.0029(4) 0.0054(4) 0.0003(4)
C2 0.0291(6) 0.0168(5) 0.0216(5) 0.0018(4) 0.0051(4) 0.0007(4)
C3 0.0278(6) 0.0207(5) 0.0262(5) 0.0014(4) 0.0032(4) -0.0018(4)
C4 0.0271(6) 0.0275(6) 0.0324(6) 0.0020(5) 0.0081(5) 0.0012(4)
C5 0.0341(6) 0.0234(6) 0.0286(6) -0.0012(4) 0.0098(5) 0.0036(4)
C6 0.0298(6) 0.0192(5) 0.0244(5) -0.0003(4) 0.0048(4) -0.0008(4)

loop_
_atom_type_symbol
_atom_type_description
_atom_type_scat_dispersion_real
_atom_type_scat_dispersion_imag
_atom_type_scat_source
C C 0.0033 0.0016 'International Tables Vol C Tables 4.2.6.8 and 6.1.1.4'
H H 0.0000 0.0000 'International Tables Vol C Tables 4.2.6.8 and 6.1.1.4'
N N 0.0061 0.0033 'International Tables Vol C Tables 4.2.6.8 and 6.1.1.4'

loop_
_geom_angle_atom_site_label_1
_geom_angle_atom_site_label_2
_geom_angle_atom_site_label_3
_geom_angle
_geom_angle_site_symmetry_1
_geom_angle_site_symmetry_3
_geom_angle_publ_flag
C1 N1 H1A 113.5(9) . . ?
C1 N1 H1B 111.0(9) . . ?
H1A N1 H1B 109.9(13) . . ?
C2 N2 H2A 115.8(9) . . ?
C2 N2 H2B 111.8(10) . . ?
H2A N2 H2B 111.7(14) . . ?
C6 C1 C2 119.24(10) . . ?
C6 C1 N1 122.09(10) . . ?
C2 C1 N1 118.65(10) . . ?
C3 C2 N2 121.83(10) . . ?
C3 C2 C1 119.25(10) . . ?
N2 C2 C1 118.78(10) . . ?
C2 C3 C4 121.03(10) . . ?
C2 C3 H3 119.5 . . ?
C4 C3 H3 119.5 . . ?
C5 C4 C3 119.75(11) . . ?
C5 C4 H4 120.1 . . ?
C3 C4 H4 120.1 . . ?
C6 C5 C4 119.82(11) . . ?
C6 C5 H5 120.1 . . ?
C4 C5 H5 120.1 . . ?
C5 C6 C1 120.88(10) . . ?
C5 C6 H6 119.6 . . ?
C1 C6 H6 119.6 . . ?

loop_
_geom_bond_atom_site_label_1
_geom_bond_atom_site_label_2
_geom_bond_distance
_geom_bond_site_symmetry_2
_geom_bond_publ_flag
N1 C1 1.4061(14) . ?
N1 H1A 0.911(15) . ?
N1 H1B 0.909(15) . ?
N2 C2 1.4038(14) . ?
N2 H2A 0.922(16) . ?
N2 H2B 0.893(16) . ?
C1 C6 1.3929(15) . ?
C1 C2 1.4052(15) . ?
C2 C3 1.3851(15) . ?
C3 C4 1.3893(16) . ?
C3 H3 0.9500 . ?
C4 C5 1.3847(17) . ?
C4 H4 0.9500 . ?
C5 C6 1.3845(16) . ?
C5 H5 0.9500 . ?
C6 H6 0.9500 . ?

loop_
_geom_hbond_atom_site_label_D
_geom_hbond_atom_site_label_H
_geom_hbond_atom_site_label_A
_geom_hbond_distance_DH
_geom_hbond_distance_HA
_geom_hbond_distance_DA
_geom_hbond_angle_DHA
_geom_hbond_site_symmetry_A
N1 H1A N2 0.911(15) 2.230(16) 3.1037(14) 160.6(13) 2_545
N2 H2A N1 0.922(16) 2.259(16) 3.1648(15) 167.1(13) 3_566

loop_
_geom_torsion_atom_site_label_1
_geom_torsion_atom_site_label_2
_geom_torsion_atom_site_label_3
_geom_torsion_atom_site_label_4
_geom_torsion
_geom_torsion_site_symmetry_1
_geom_torsion_site_symmetry_2
_geom_torsion_site_symmetry_3
_geom_torsion_site_symmetry_4
_geom_torsion_publ_flag
C6 C1 C2 C3 2.04(15) . . . . ?
N1 C1 C2 C3 -179.73(9) . . . . ?
C6 C1 C2 N2 177.74(9) . . . . ?
N1 C1 C2 N2 -4.03(14) . . . . ?
N2 C2 C3 C4 -176.40(10) . . . . ?
C1 C2 C3 C4 -0.84(16) . . . . ?
C2 C3 C4 C5 -0.74(17) . . . . ?
C3 C4 C5 C6 1.10(17) . . . . ?
C4 C5 C6 C1 0.13(17) . . . . ?
C2 C1 C6 C5 -1.70(16) . . . . ?
N1 C1 C6 C5 -179.87(10) . . . . ?
